data_2222587
loop_
_publ_author_name
'Li, Hong'
'Xie, Long Miao'

_publ_section_title
<i>catena</i>-Poly[[bis[2-(1<i>H</i>-1,2,4-triazol-1-yl-\k<i>N</i>^4^)pyrazine]cadmium(II)]-di-\m-thiocyanato-\k^2^<i>S</i>:<i>N</i>;\k^2^<i>N</i>:<i>S</i>]
_journal_coeditor_code BT2992
_journal_issue 8
_journal_name_full 'Acta Crystallographica Section E'
_journal_page_first m935
_journal_paper_doi 10.1107/S1600536809027135
_journal_volume 65
_journal_year 2009
_chemical_formula_iupac '[Cd (N C S)2 (C6 H5 N5)2]'
_chemical_formula_moiety 'C14 H10 Cd N12 S2'
_chemical_formula_sum 'C14 H10 Cd N12 S2'
_chemical_formula_weight 522.86
_chemical_name_systematic
;
<i>catena</i>-Poly[[bis[2-(1<i>H</i>-1,2,4-triazol-1-yl-
\k<i>N</i>^4^)pyrazine]cadmium(II)]-di-\m-thiocyanato-
\k^2^<i>S</i>:<i>N</i>;\k^2^<i>N</i>:<i>S</i>]
;
_space_group_IT_number 15
_symmetry_cell_setting monoclinic
_symmetry_space_group_name_Hall '-C 2yc'
_symmetry_space_group_name_H-M 'C 1 2/c 1'
_atom_sites_solution_hydrogens geom
_atom_sites_solution_primary direct
_atom_sites_solution_secondary difmap
_audit_creation_method SHELXL97
_cell_angle_alpha 90.00
_cell_angle_beta 113.843(2)
_cell_angle_gamma 90.00
_cell_formula_units_Z 4
_cell_length_a 25.818(4)
_cell_length_b 7.4077(10)
_cell_length_c 11.0276(15)
_cell_measurement_reflns_used 4306
_cell_measurement_temperature 298(2)
_cell_measurement_theta_max 28.2735
_cell_measurement_theta_min 2.882
_cell_volume 1929.1(5)
_computing_cell_refinement 'SAINT (Bruker, 1997)'
_computing_data_collection 'SMART (Bruker, 1997)'
_computing_data_reduction 'SAINT (Bruker, 1997)'
_computing_molecular_graphics 'SHELXTL (Sheldrick, 2008)'
_computing_publication_material 'SHELXTL (Sheldrick, 2008)'
_computing_structure_refinement 'SHELXL97 (Sheldrick, 2008)'
_computing_structure_solution 'SHELXS97 (Sheldrick, 2008)'
_diffrn_ambient_temperature 298(2)
_diffrn_measured_fraction_theta_full 0.991
_diffrn_measured_fraction_theta_max 0.991
_diffrn_measurement_device_type 'Bruker SMART APEX CCD'
_diffrn_measurement_method '\f and \w'
_diffrn_radiation_monochromator graphite
_diffrn_radiation_source 'fine-focus sealed tube'
_diffrn_radiation_type MoK\a
_diffrn_radiation_wavelength 0.71073
_diffrn_reflns_av_R_equivalents 0.0217
_diffrn_reflns_av_sigmaI/netI 0.0233
_diffrn_reflns_limit_h_max 23
_diffrn_reflns_limit_h_min -32
_diffrn_reflns_limit_k_max 9
_diffrn_reflns_limit_k_min -7
_diffrn_reflns_limit_l_max 13
_diffrn_reflns_limit_l_min -10
_diffrn_reflns_number 5381
_diffrn_reflns_theta_full 27.00
_diffrn_reflns_theta_max 27.00
_diffrn_reflns_theta_min 1.72
_exptl_absorpt_coefficient_mu 1.378
_exptl_absorpt_correction_T_max 0.7701
_exptl_absorpt_correction_T_min 0.6019
_exptl_absorpt_correction_type multi-scan
_exptl_absorpt_process_details '(SADABS; Bruker, 1997)'
_exptl_crystal_colour colourless
_exptl_crystal_density_diffrn 1.800
_exptl_crystal_density_method 'not measured'
_exptl_crystal_description block
_exptl_crystal_F_000 1032
_exptl_crystal_size_max 0.41
_exptl_crystal_size_mid 0.21
_exptl_crystal_size_min 0.20
_refine_diff_density_max 0.345
_refine_diff_density_min -0.469
_refine_ls_extinction_coef 0.0082(3)
_refine_ls_extinction_expression Fc^*^=kFc[1+0.001xFc^2^\l^3^/sin(2\q)]^-1/4^
_refine_ls_extinction_method 'SHELXL97 (Sheldrick, 2008)'
_refine_ls_goodness_of_fit_ref 1.099
_refine_ls_hydrogen_treatment constr
_refine_ls_matrix_type full
_refine_ls_number_parameters 133
_refine_ls_number_reflns 2085
_refine_ls_number_restraints 0
_refine_ls_restrained_S_all 1.099
_refine_ls_R_factor_all 0.0233
_refine_ls_R_factor_gt 0.0223
_refine_ls_shift/su_max 0.002
_refine_ls_shift/su_mean 0.000
_refine_ls_structure_factor_coef Fsqd
_refine_ls_weighting_details 'calc w = 1/[\s^2^(Fo^2^)+(0.0298P)^2^+1.3229P] where P=(Fo^2^+2Fc^2^)/3'
_refine_ls_weighting_scheme calc
_refine_ls_wR_factor_gt 0.0571
_refine_ls_wR_factor_ref 0.0577
_reflns_number_gt 2005
_reflns_number_total 2085
_reflns_threshold_expression I>2\s(I)
_cod_data_source_file bt2992.cif
_cod_data_source_block I
_cod_original_sg_symbol_H-M 'C 2/c'
_cod_database_code 2222587
_cod_database_fobs_code 2222587

loop_
_symmetry_equiv_pos_as_xyz
'x, y, z'
'-x, y, -z+1/2'
'x+1/2, y+1/2, z'
'-x+1/2, y+1/2, -z+1/2'
'-x, -y, -z'
'x, -y, z-1/2'
'-x+1/2, -y+1/2, -z'
'x+1/2, -y+1/2, z-1/2'

loop_
_atom_site_type_symbol
_atom_site_label
_atom_site_fract_x
_atom_site_fract_y
_atom_site_fract_z
_atom_site_U_iso_or_equiv
_atom_site_adp_type
_atom_site_calc_flag
_atom_site_refinement_flags
_atom_site_occupancy
_atom_site_disorder_assembly
_atom_site_disorder_group
C C1 0.43493(9) 0.3626(3) 0.9002(2) 0.0392(5) Uani d . 1 . .
H H1 0.4636 0.3440 0.9838 0.047 Uiso calc R 1 . .
C C2 0.39121(9) 0.3614(3) 0.6932(2) 0.0382(4) Uani d . 1 . .
H H2 0.3808 0.3457 0.6027 0.046 Uiso calc R 1 . .
C C3 0.56274(8) -0.1295(3) 0.5829(2) 0.0334(4) Uani d . 1 . .
C C4 0.30256(8) 0.5013(3) 0.68395(18) 0.0322(4) Uani d . 1 . .
C C5 0.27688(11) 0.5921(3) 0.7544(2) 0.0455(5) Uani d . 1 . .
H H5 0.2974 0.6177 0.8437 0.055 Uiso calc R 1 . .
C C6 0.22301(10) 0.5174(4) 0.4984(2) 0.0493(5) Uani d . 1 . .
H H6 0.2029 0.4949 0.4084 0.059 Uiso calc R 1 . .
C C7 0.19638(11) 0.6044(3) 0.5671(3) 0.0505(6) Uani d . 1 . .
H H7 0.1586 0.6371 0.5226 0.061 Uiso calc R 1 . .
Cd Cd1 0.5000 0.10030(3) 0.7500 0.03107(10) Uani d S 1 . .
N N1 0.43983(7) 0.3119(2) 0.78646(17) 0.0391(4) Uani d . 1 . .
N N2 0.55550(9) -0.1113(3) 0.47410(19) 0.0455(5) Uani d . 1 . .
N N3 0.35900(7) 0.4377(2) 0.74783(16) 0.0317(3) Uani d . 1 . .
N N4 0.38687(8) 0.4394(2) 0.88241(17) 0.0377(4) Uani d . 1 . .
N N5 0.27701(8) 0.4642(3) 0.55708(17) 0.0422(4) Uani d . 1 . .
N N6 0.22297(9) 0.6433(3) 0.6954(2) 0.0535(5) Uani d . 1 . .
S S1 0.57240(3) -0.15916(10) 0.73782(5) 0.05367(18) Uani d . 1 . .

loop_
_atom_site_aniso_label
_atom_site_aniso_U_11
_atom_site_aniso_U_22
_atom_site_aniso_U_33
_atom_site_aniso_U_12
_atom_site_aniso_U_13
_atom_site_aniso_U_23
C1 0.0367(11) 0.0455(11) 0.0340(10) -0.0001(9) 0.0129(9) -0.0018(9)
C2 0.0371(11) 0.0444(11) 0.0356(10) 0.0028(9) 0.0172(9) -0.0052(8)
C3 0.0287(9) 0.0379(10) 0.0307(10) 0.0051(7) 0.0089(8) -0.0017(7)
C4 0.0329(9) 0.0331(9) 0.0335(10) 0.0004(7) 0.0162(8) 0.0008(7)
C5 0.0460(13) 0.0563(14) 0.0358(11) 0.0117(10) 0.0181(10) -0.0034(9)
C6 0.0409(12) 0.0649(15) 0.0373(11) 0.0040(11) 0.0106(9) -0.0060(10)
C7 0.0370(12) 0.0666(16) 0.0452(14) 0.0126(10) 0.0138(11) 0.0007(10)
Cd1 0.03018(13) 0.03752(14) 0.02687(13) 0.000 0.01294(9) 0.000
N1 0.0349(9) 0.0439(10) 0.0404(9) 0.0014(7) 0.0171(7) -0.0046(8)
N2 0.0428(10) 0.0607(12) 0.0319(10) 0.0058(8) 0.0141(8) 0.0017(8)
N3 0.0321(8) 0.0356(8) 0.0300(8) -0.0009(6) 0.0153(7) -0.0026(6)
N4 0.0367(9) 0.0465(9) 0.0302(9) 0.0006(7) 0.0138(7) -0.0024(7)
N5 0.0369(9) 0.0549(10) 0.0349(9) 0.0035(8) 0.0146(7) -0.0061(8)
N6 0.0476(11) 0.0696(13) 0.0450(11) 0.0190(10) 0.0204(9) -0.0017(10)
S1 0.0699(4) 0.0614(4) 0.0296(3) 0.0323(3) 0.0201(3) 0.0093(2)

loop_
_atom_type_symbol
_atom_type_description
_atom_type_scat_dispersion_real
_atom_type_scat_dispersion_imag
_atom_type_scat_source
C C 0.0033 0.0016 'International Tables Vol C Tables 4.2.6.8 and 6.1.1.4'
H H 0.0000 0.0000 'International Tables Vol C Tables 4.2.6.8 and 6.1.1.4'
N N 0.0061 0.0033 'International Tables Vol C Tables 4.2.6.8 and 6.1.1.4'
S S 0.1246 0.1234 'International Tables Vol C Tables 4.2.6.8 and 6.1.1.4'
Cd Cd -0.8075 1.2024 'International Tables Vol C Tables 4.2.6.8 and 6.1.1.4'

loop_
_geom_angle_atom_site_label_1
_geom_angle_atom_site_label_2
_geom_angle_atom_site_label_3
_geom_angle_site_symmetry_1
_geom_angle_site_symmetry_3
_geom_angle
_geom_angle_publ_flag
N4 C1 N1 . . 114.71(19) ?
N4 C1 H1 . . 122.6 ?
N1 C1 H1 . . 122.6 ?
N1 C2 N3 . . 109.75(19) ?
N1 C2 H2 . . 125.1 ?
N3 C2 H2 . . 125.1 ?
N2 C3 S1 . . 178.9(2) ?
N5 C4 C5 . . 123.5(2) ?
N5 C4 N3 . . 115.64(17) ?
C5 C4 N3 . . 120.82(18) ?
N6 C5 C4 . . 120.5(2) ?
N6 C5 H5 . . 119.7 ?
C4 C5 H5 . . 119.7 ?
N5 C6 C7 . . 121.9(2) ?
N5 C6 H6 . . 119.1 ?
C7 C6 H6 . . 119.1 ?
N6 C7 C6 . . 122.0(2) ?
N6 C7 H7 . . 119.0 ?
C6 C7 H7 . . 119.0 ?
N2 Cd1 N2 6_556 5_656 175.94(10) ?
N2 Cd1 N1 6_556 2_656 89.56(7) ?
N2 Cd1 N1 5_656 2_656 87.73(7) ?
N2 Cd1 N1 6_556 . 87.73(7) ?
N2 Cd1 N1 5_656 . 89.56(7) ?
N1 Cd1 N1 2_656 . 96.47(9) ?
N2 Cd1 S1 6_556 2_656 96.54(5) ?
N2 Cd1 S1 5_656 2_656 86.34(5) ?
N1 Cd1 S1 2_656 2_656 173.10(5) ?
N1 Cd1 S1 . 2_656 87.01(5) ?
N2 Cd1 S1 6_556 . 86.34(5) ?
N2 Cd1 S1 5_656 . 96.54(5) ?
N1 Cd1 S1 2_656 . 87.01(5) ?
N1 Cd1 S1 . . 173.10(5) ?
S1 Cd1 S1 2_656 . 90.16(4) ?
C2 N1 C1 . . 103.22(18) ?
C2 N1 Cd1 . . 122.72(14) ?
C1 N1 Cd1 . . 130.85(14) ?
C3 N2 Cd1 . 5_656 153.59(19) ?
C2 N3 N4 . . 110.16(17) ?
C2 N3 C4 . . 128.28(17) ?
N4 N3 C4 . . 121.46(16) ?
C1 N4 N3 . . 102.16(16) ?
C4 N5 C6 . . 115.50(19) ?
C7 N6 C5 . . 116.5(2) ?
C3 S1 Cd1 . . 97.98(7) ?

loop_
_geom_bond_atom_site_label_1
_geom_bond_atom_site_label_2
_geom_bond_site_symmetry_2
_geom_bond_distance
_geom_bond_publ_flag
C1 N4 . 1.306(3) ?
C1 N1 . 1.363(3) ?
C1 H1 . 0.9300 ?
C2 N1 . 1.313(3) ?
C2 N3 . 1.334(3) ?
C2 H2 . 0.9300 ?
C3 N2 . 1.145(3) ?
C3 S1 . 1.639(2) ?
C4 N5 . 1.312(3) ?
C4 C5 . 1.383(3) ?
C4 N3 . 1.418(2) ?
C5 N6 . 1.331(3) ?
C5 H5 . 0.9300 ?
C6 N5 . 1.337(3) ?
C6 C7 . 1.372(3) ?
C6 H6 . 0.9300 ?
C7 N6 . 1.331(3) ?
C7 H7 . 0.9300 ?
Cd1 N2 6_556 2.3031(19) ?
Cd1 N2 5_656 2.3031(19) ?
Cd1 N1 2_656 2.3528(18) ?
Cd1 N1 . 2.3528(17) ?
Cd1 S1 2_656 2.7220(6) ?
Cd1 S1 . 2.7220(6) ?
N2 Cd1 5_656 2.3031(19) ?
N3 N4 . 1.363(2) ?
